data_4307996
loop_
_publ_author_name
'Abdessamad Grirrane'
'Irene Resa'
'Diego del R\'io'
'Amor Rodr\'iguez'
'Eleuterio \'Alvarez'
'Kurt Mereiter'
'Ernesto Carmona'

_publ_contact_author_address
;
 Prof. Dr. Ernesto Carmona
 Instituto de Investigaciones Quimicas - Departamento de Quimica Inorganica, 
 Consejo Superior de Investigaciones Cientificas - Universidad de Sevilla, 
 Avda. Americo Vespucio s/n, 41092, Sevilla, Spain
;
_publ_contact_author_email guzman@us.es
_publ_contact_author_fax '+34 954 460565'
_publ_contact_author_name 'Prof. Dr. Ernesto Carmona'
_publ_contact_author_phone '+34 954 489558'
_publ_section_title
;
Solid-State Structures and Solution Studies of Novel Cyclopentadienyl
Mercury Compounds
;
_journal_name_full 'Inorganic Chemistry'
_journal_page_first 4667
_journal_page_last 4676
_journal_paper_doi 10.1021/ic0624672
_journal_volume 46
_journal_year 2007
_chemical_formula_moiety 'C18 H26'
_chemical_formula_sum 'C18 H26'
_chemical_formula_weight 242.40
_chemical_name_common 'compound 8, (C5Me4H)2'
_chemical_name_systematic
; 
 ? 
;
_space_group_IT_number 2
_symmetry_cell_setting triclinic
_symmetry_Int_Tables_number 2
_symmetry_space_group_name_Hall '-P 1'
_symmetry_space_group_name_H-M 'P -1'
_atom_sites_solution_hydrogens geom
_atom_sites_solution_primary direct
_atom_sites_solution_secondary difmap
_audit_creation_method SHELXL-97
_cell_angle_alpha 64.618(1)
_cell_angle_beta 68.721(1)
_cell_angle_gamma 69.637(1)
_cell_formula_units_Z 1
_cell_length_a 6.9998(4)
_cell_length_b 7.5808(4)
_cell_length_c 8.3361(4)
_cell_measurement_reflns_used 7564
_cell_measurement_temperature 100(2)
_cell_measurement_theta_max 30.61
_cell_measurement_theta_min 2.80
_cell_volume 362.55(3)
_computing_cell_refinement 'Bruker (2006). APEX 2. Version 2.1.'
_computing_data_collection 'Bruker (2006). APEX 2. Version 2.1.'
_computing_data_reduction 'Bruker (2006). APEX 2. Version 2.1.'
_computing_molecular_graphics 'XP, SHELXTL v. 6.14 (Bruker, 2003)'
_computing_publication_material 'XCIF, SHELXTL v. 6.14 (Bruker, 2003)'
_computing_structure_refinement 'XL, SHELXTL v. 6.14 (Bruker, 2003)'
_computing_structure_solution 'Bruker (2006). APEX 2. Version 2.1.'
_diffrn_ambient_temperature 100(2)
_diffrn_detector_area_resol_mean 8.26
_diffrn_measured_fraction_theta_full 0.983
_diffrn_measured_fraction_theta_max 0.983
_diffrn_measurement_device_type 'Bruker-Nonius X8APEX II CCD system'
_diffrn_measurement_method '\w rotations with narrow frames'
_diffrn_radiation_monochromator graphite
_diffrn_radiation_source 'fine-focus sealed tube'
_diffrn_radiation_type MoK\a
_diffrn_radiation_wavelength 0.71073
_diffrn_reflns_av_R_equivalents 0.0249
_diffrn_reflns_av_sigmaI/netI 0.0158
_diffrn_reflns_limit_h_max 10
_diffrn_reflns_limit_h_min -10
_diffrn_reflns_limit_k_max 10
_diffrn_reflns_limit_k_min -10
_diffrn_reflns_limit_l_max 11
_diffrn_reflns_limit_l_min -11
_diffrn_reflns_number 11140
_diffrn_reflns_theta_full 30.61
_diffrn_reflns_theta_max 30.61
_diffrn_reflns_theta_min 2.80
_diffrn_standards_number 0
_exptl_absorpt_coefficient_mu 0.062
_exptl_absorpt_correction_T_max 0.98
_exptl_absorpt_correction_T_min 0.96
_exptl_absorpt_correction_type multi-scan
_exptl_absorpt_process_details
; 
 SADABS, Bruker (2006). APEX 2. Version 2.1. Bruker Analytical
 X-ray Solutions, Madison, Wisconsin, USA.
;
_exptl_crystal_colour colourless
_exptl_crystal_density_diffrn 1.110
_exptl_crystal_density_method 'not measured'
_exptl_crystal_description prism
_exptl_crystal_F_000 134
_exptl_crystal_size_max 0.49
_exptl_crystal_size_mid 0.48
_exptl_crystal_size_min 0.36
_refine_diff_density_max 0.429
_refine_diff_density_min -0.249
_refine_diff_density_rms 0.047
_refine_ls_extinction_method none
_refine_ls_goodness_of_fit_ref 1.077
_refine_ls_hydrogen_treatment mixed
_refine_ls_matrix_type full
_refine_ls_number_parameters 90
_refine_ls_number_reflns 2193
_refine_ls_number_restraints 0
_refine_ls_restrained_S_all 1.077
_refine_ls_R_factor_all 0.0411
_refine_ls_R_factor_gt 0.0388
_refine_ls_shift/su_max 0.000
_refine_ls_shift/su_mean 0.000
_refine_ls_structure_factor_coef Fsqd
_refine_ls_weighting_details 'calc w=1/[\s^2^(Fo^2^)+(0.0645P)^2^+0.0682P] where P=(Fo^2^+2Fc^2^)/3'
_refine_ls_weighting_scheme calc
_refine_ls_wR_factor_gt 0.1080
_refine_ls_wR_factor_ref 0.1106
_reflns_number_gt 2043
_reflns_number_total 2193
_reflns_threshold_expression >2sigma(I)
_cod_data_source_file ic0624672-file004_1.cif
_cod_data_source_block 8
_cod_depositor_comments
;
The following automatic conversions were performed:
'_symmetry_cell_setting' value 'Triclinic' changed to 'triclinic'
according to '/home/saulius/struct/CIF-dictionaries/cif_core.dic'
dictionary named 'cif_core.dic' version 2.4.1 from 2010-06-29.

Automatic conversion script
Id: cif_fix_enum 1527 2010-12-29 10:47:43Z saulius 
;
_cod_database_code 4307996

loop_
_symmetry_equiv_pos_as_xyz
'x, y, z'
'-x, -y, -z'

loop_
_atom_site_label
_atom_site_type_symbol
_atom_site_fract_x
_atom_site_fract_y
_atom_site_fract_z
_atom_site_U_iso_or_equiv
_atom_site_adp_type
_atom_site_occupancy
_atom_site_symmetry_multiplicity
_atom_site_calc_flag
_atom_site_refinement_flags
_atom_site_disorder_assembly
_atom_site_disorder_group
C1 C 0.31185(11) 0.39307(10) 0.23981(9) 0.01555(16) Uani 1 1 d . . .
C2 C 0.49918(10) 0.39158(10) 0.07552(9) 0.01331(15) Uani 1 1 d . . .
C3 C 0.68273(11) 0.30718(10) 0.16607(9) 0.01449(15) Uani 1 1 d . . .
C4 C 0.60722(11) 0.27125(10) 0.34872(9) 0.01567(16) Uani 1 1 d . . .
C5 C 0.37474(11) 0.32297(10) 0.39488(9) 0.01606(16) Uani 1 1 d . . .
C6 C 0.49985(12) 0.24397(11) -0.00664(10) 0.01790(16) Uani 1 1 d . . .
H6A H 0.4981 0.1112 0.0887 0.027 Uiso 1 1 calc R . .
H6B H 0.6269 0.2350 -0.1068 0.027 Uiso 1 1 calc R . .
H6C H 0.3749 0.2917 -0.0541 0.027 Uiso 1 1 calc R . .
C7 C 0.90893(12) 0.25046(12) 0.06856(10) 0.02067(17) Uani 1 1 d . . .
H7A H 0.9676 0.3700 0.0038 0.031 Uiso 1 1 calc R . .
H7B H 0.9187 0.1928 -0.0200 0.031 Uiso 1 1 calc R . .
H7C H 0.9885 0.1515 0.1581 0.031 Uiso 1 1 calc R . .
C8 C 0.72856(13) 0.18537(12) 0.49148(11) 0.02239(18) Uani 1 1 d . . .
H8A H 0.7063 0.0509 0.5714 0.034 Uiso 1 1 calc R . .
H8B H 0.6799 0.2720 0.5650 0.034 Uiso 1 1 calc R . .
H8C H 0.8789 0.1771 0.4314 0.034 Uiso 1 1 calc R . .
C9 C 0.23960(13) 0.28884(12) 0.58732(10) 0.02240(18) Uani 1 1 d . . .
H9A H 0.0911 0.3265 0.5862 0.034 Uiso 1 1 calc R . .
H9B H 0.2631 0.3709 0.6397 0.034 Uiso 1 1 calc R . .
H9C H 0.2763 0.1469 0.6618 0.034 Uiso 1 1 calc R . .
H1 H 0.1630(19) 0.4373(18) 0.2320(16) 0.027(3) Uiso 1 1 d . . .

loop_
_atom_site_aniso_label
_atom_site_aniso_U_11
_atom_site_aniso_U_22
_atom_site_aniso_U_33
_atom_site_aniso_U_23
_atom_site_aniso_U_13
_atom_site_aniso_U_12
C1 0.0161(3) 0.0159(3) 0.0116(3) -0.0037(2) -0.0007(2) -0.0044(2)
C2 0.0154(3) 0.0140(3) 0.0095(3) -0.0037(2) -0.0019(2) -0.0041(2)
C3 0.0157(3) 0.0139(3) 0.0127(3) -0.0040(2) -0.0033(2) -0.0031(2)
C4 0.0202(3) 0.0139(3) 0.0124(3) -0.0035(2) -0.0050(2) -0.0037(2)
C5 0.0200(3) 0.0141(3) 0.0107(3) -0.0039(2) -0.0008(2) -0.0038(2)
C6 0.0246(4) 0.0166(3) 0.0143(3) -0.0057(2) -0.0044(3) -0.0068(3)
C7 0.0163(3) 0.0222(4) 0.0181(3) -0.0052(3) -0.0026(2) -0.0023(3)
C8 0.0288(4) 0.0223(4) 0.0163(3) -0.0025(3) -0.0108(3) -0.0062(3)
C9 0.0270(4) 0.0212(4) 0.0108(3) -0.0041(3) 0.0008(3) -0.0038(3)

loop_
_atom_type_symbol
_atom_type_description
_atom_type_scat_dispersion_real
_atom_type_scat_dispersion_imag
_atom_type_scat_source
C C 0.0033 0.0016 'International Tables Vol C Tables 4.2.6.8 and 6.1.1.4'
H H 0.0000 0.0000 'International Tables Vol C Tables 4.2.6.8 and 6.1.1.4'

loop_
_geom_angle_atom_site_label_1
_geom_angle_atom_site_label_2
_geom_angle_atom_site_label_3
_geom_angle
_geom_angle_site_symmetry_1
_geom_angle_site_symmetry_3
_geom_angle_publ_flag
C5 C1 C2 110.98(6) . . ?
C5 C1 H1 125.4(7) . . ?
C2 C1 H1 123.6(7) . . ?
C1 C2 C3 101.28(5) . . ?
C1 C2 C6 109.48(6) . . ?
C3 C2 C6 109.52(6) . . ?
C1 C2 C2 112.18(7) . 2_665 ?
C3 C2 C2 113.32(7) . 2_665 ?
C6 C2 C2 110.67(7) . 2_665 ?
C4 C3 C7 125.70(7) . . ?
C4 C3 C2 109.72(6) . . ?
C7 C3 C2 124.18(6) . . ?
C3 C4 C5 109.25(6) . . ?
C3 C4 C8 128.28(7) . . ?
C5 C4 C8 122.42(6) . . ?
C1 C5 C4 108.76(6) . . ?
C1 C5 C9 127.73(7) . . ?
C4 C5 C9 123.43(6) . . ?
C2 C6 H6A 109.5 . . ?
C2 C6 H6B 109.5 . . ?
H6A C6 H6B 109.5 . . ?
C2 C6 H6C 109.5 . . ?
H6A C6 H6C 109.5 . . ?
H6B C6 H6C 109.5 . . ?
C3 C7 H7A 109.5 . . ?
C3 C7 H7B 109.5 . . ?
H7A C7 H7B 109.5 . . ?
C3 C7 H7C 109.5 . . ?
H7A C7 H7C 109.5 . . ?
H7B C7 H7C 109.5 . . ?
C4 C8 H8A 109.5 . . ?
C4 C8 H8B 109.5 . . ?
H8A C8 H8B 109.5 . . ?
C4 C8 H8C 109.5 . . ?
H8A C8 H8C 109.5 . . ?
H8B C8 H8C 109.5 . . ?
C5 C9 H9A 109.5 . . ?
C5 C9 H9B 109.5 . . ?
H9A C9 H9B 109.5 . . ?
C5 C9 H9C 109.5 . . ?
H9A C9 H9C 109.5 . . ?
H9B C9 H9C 109.5 . . ?

loop_
_geom_bond_atom_site_label_1
_geom_bond_atom_site_label_2
_geom_bond_distance
_geom_bond_site_symmetry_2
_geom_bond_publ_flag
C1 C5 1.3448(9) . ?
C1 C2 1.5148(9) . ?
C1 H1 0.995(12) . ?
C2 C3 1.5322(9) . ?
C2 C6 1.5403(10) . ?
C2 C2 1.5861(13) 2_665 ?
C3 C4 1.3537(9) . ?
C3 C7 1.4981(10) . ?
C4 C5 1.4768(10) . ?
C4 C8 1.4987(10) . ?
C5 C9 1.4994(10) . ?
C6 H6A 0.9800 . ?
C6 H6B 0.9800 . ?
C6 H6C 0.9800 . ?
C7 H7A 0.9800 . ?
C7 H7B 0.9800 . ?
C7 H7C 0.9800 . ?
C8 H8A 0.9800 . ?
C8 H8B 0.9800 . ?
C8 H8C 0.9800 . ?
C9 H9A 0.9800 . ?
C9 H9B 0.9800 . ?
C9 H9C 0.9800 . ?

loop_
_geom_torsion_atom_site_label_1
_geom_torsion_atom_site_label_2
_geom_torsion_atom_site_label_3
_geom_torsion_atom_site_label_4
_geom_torsion
_geom_torsion_site_symmetry_1
_geom_torsion_site_symmetry_2
_geom_torsion_site_symmetry_3
_geom_torsion_site_symmetry_4
_geom_torsion_publ_flag
C5 C1 C2 C3 -0.09(8) . . . . ?
C5 C1 C2 C6 115.50(7) . . . . ?
C5 C1 C2 C2 -121.24(8) . . . 2_665 ?
C1 C2 C3 C4 -0.63(7) . . . . ?
C6 C2 C3 C4 -116.19(7) . . . . ?
C2 C2 C3 C4 119.71(8) 2_665 . . . ?
C1 C2 C3 C7 172.46(7) . . . . ?
C6 C2 C3 C7 56.90(8) . . . . ?
C2 C2 C3 C7 -67.20(10) 2_665 . . . ?
C7 C3 C4 C5 -171.88(7) . . . . ?
C2 C3 C4 C5 1.08(8) . . . . ?
C7 C3 C4 C8 5.78(13) . . . . ?
C2 C3 C4 C8 178.74(7) . . . . ?
C2 C1 C5 C4 0.72(8) . . . . ?
C2 C1 C5 C9 -176.11(7) . . . . ?
C3 C4 C5 C1 -1.15(9) . . . . ?
C8 C4 C5 C1 -178.97(7) . . . . ?
C3 C4 C5 C9 175.84(7) . . . . ?
C8 C4 C5 C9 -1.98(11) . . . . ?
